data_4322463
loop_
_publ_author_name
'Gerd W. Rabe'
'Louise M. Liable-Sands'
'Christopher D. Incarvito'
'Kin-Chung Lam'
'Arnold L. Rheingold'

_publ_contact_author
;
     Dr. Gerd W. Rabe  
     Technische Universitat Munchen
     Anorganisch-chemisches Institut
     Lichtenbergstr. 4
     85747 Garching (Germany)
;
_publ_contact_author_email gwrabe@lrz.tu-muenchen.de
_publ_contact_author_fax +49-89-3209-3125
_publ_contact_author_phone +49-89-3209-3085
_publ_section_title
;
 Highly Restricted Dimensionality in Cesium Aryl Phosphides
;
_journal_name_full 'Inorganic Chemistry'
_journal_page_first 4342
_journal_page_last 4346
_journal_paper_doi 10.1021/ic9902119
_journal_volume 38
_journal_year 1999
_chemical_formula_sum 'C36 H50 Cs O6 P'
_chemical_formula_weight 742.64
_chemical_name_systematic
;
 ?
;
_space_group_IT_number 19
_symmetry_cell_setting orthorhombic
_symmetry_space_group_name_Hall 'P 2ac 2ab'
_symmetry_space_group_name_H-M 'P 21 21 21'
_atom_sites_solution_hydrogens geom
_atom_sites_solution_primary direct
_atom_sites_solution_secondary difmap
_audit_creation_method SHELXL-97
_cell_angle_alpha 90.00
_cell_angle_beta 90.00
_cell_angle_gamma 90.00
_cell_formula_units_Z 4
_cell_length_a 13.8223(2)
_cell_length_b 14.6926(2)
_cell_length_c 18.6259(2)
_cell_measurement_temperature 173(2)
_cell_measurement_theta_max 28.0
_cell_measurement_theta_min 2.0
_cell_volume 3782.65(9)
_computing_cell_refinement 'Bruker SMART'
_computing_data_collection 'Bruker SMART'
_computing_data_reduction 'Bruker SHELXTL'
_computing_molecular_graphics 'Bruker SHELXTL'
_computing_publication_material 'Bruker SHELXTL'
_computing_structure_refinement 'SHELXL-97 (Sheldrick, 1997)'
_computing_structure_solution 'SHELXS-97 (Sheldrick, 1990)'
_diffrn_ambient_temperature 173(2)
_diffrn_measured_fraction_theta_full 0.965
_diffrn_measured_fraction_theta_max 0.965
_diffrn_measurement_device_type 'CCD area detector'
_diffrn_measurement_method 'phi and omega scans'
_diffrn_radiation_monochromator graphite
_diffrn_radiation_source 'fine-focus sealed tube'
_diffrn_radiation_type MoK\a
_diffrn_radiation_wavelength 0.71073
_diffrn_reflns_av_R_equivalents 0.0310
_diffrn_reflns_av_sigmaI/netI 0.0305
_diffrn_reflns_limit_h_max 16
_diffrn_reflns_limit_h_min -16
_diffrn_reflns_limit_k_max 13
_diffrn_reflns_limit_k_min -16
_diffrn_reflns_limit_l_max 19
_diffrn_reflns_limit_l_min -22
_diffrn_reflns_number 14038
_diffrn_reflns_theta_full 25.00
_diffrn_reflns_theta_max 25.00
_diffrn_reflns_theta_min 1.77
_exptl_absorpt_coefficient_mu 1.061
_exptl_absorpt_correction_T_max 1.000000
_exptl_absorpt_correction_T_min 0.784707
_exptl_absorpt_correction_type empirical
_exptl_crystal_colour Orange
_exptl_crystal_density_diffrn 1.304
_exptl_crystal_density_method 'not measured'
_exptl_crystal_description Block
_exptl_crystal_F_000 1536
_exptl_crystal_size_max 0.40
_exptl_crystal_size_mid 0.30
_exptl_crystal_size_min 0.25
_refine_diff_density_max 0.582
_refine_diff_density_min -0.370
_refine_diff_density_rms 0.074
_refine_ls_abs_structure_details 'Flack H D (1983), Acta Cryst. A39, 876-881'
_refine_ls_abs_structure_Flack 0.03(2)
_refine_ls_extinction_method none
_refine_ls_goodness_of_fit_ref 1.697
_refine_ls_hydrogen_treatment mixed
_refine_ls_matrix_type full
_refine_ls_number_parameters 401
_refine_ls_number_reflns 6111
_refine_ls_number_restraints 0
_refine_ls_restrained_S_all 1.697
_refine_ls_R_factor_all 0.0478
_refine_ls_R_factor_gt 0.0397
_refine_ls_shift/su_max 0.137
_refine_ls_shift/su_mean 0.015
_refine_ls_structure_factor_coef Fsqd
_refine_ls_weighting_details 'calc w=1/[\s^2^(Fo^2^)+(0.0400P)^2^+0.0000P] where P=(Fo^2^+2Fc^2^)/3'
_refine_ls_weighting_scheme calc
_refine_ls_wR_factor_gt 0.1006
_refine_ls_wR_factor_ref 0.1063
_reflns_number_gt 5540
_reflns_number_total 6111
_reflns_threshold_expression >2sigma(I)
_cod_data_source_file ic9902119_2.cif
_cod_data_source_block rab10
_cod_original_cell_volume 3782.60(8)
_cod_database_code 4322463

loop_
_symmetry_equiv_pos_as_xyz
'x, y, z'
'-x+1/2, -y, z+1/2'
'-x, y+1/2, -z+1/2'
'x+1/2, -y+1/2, -z'

loop_
_atom_site_label
_atom_site_type_symbol
_atom_site_fract_x
_atom_site_fract_y
_atom_site_fract_z
_atom_site_U_iso_or_equiv
_atom_site_adp_type
_atom_site_occupancy
_atom_site_symmetry_multiplicity
_atom_site_calc_flag
_atom_site_refinement_flags
_atom_site_disorder_assembly
_atom_site_disorder_group
Cs1 Cs 0.25336(2) 0.621850(19) -0.102417(14) 0.04303(11) Uani 1 1 d . . .
P1 P 0.23991(9) 0.86693(8) -0.10988(6) 0.0404(3) Uani 1 1 d . . .
H1 H 0.218(3) 0.929(4) -0.068(3) 0.051(15) Uiso 1 1 d . . .
O31 O 0.0895(7) 0.4628(6) -0.1317(3) 0.134(3) Uani 1 1 d . . .
O32 O 0.0408(3) 0.6246(5) -0.0527(3) 0.112(2) Uani 1 1 d . . .
O33 O 0.1819(5) 0.6787(4) 0.0533(3) 0.0903(16) Uani 1 1 d . . .
O34 O 0.3792(4) 0.6459(5) 0.0346(4) 0.118(3) Uani 1 1 d . . .
O35 O 0.4151(4) 0.4837(5) -0.0403(5) 0.132(3) Uani 1 1 d . . .
O36 O 0.2869(6) 0.4160(4) -0.1484(3) 0.125(3) Uani 1 1 d . . .
C1 C 0.2908(3) 0.8942(3) -0.2523(2) 0.0393(11) Uani 1 1 d . . .
C2 C 0.3065(4) 0.9433(4) -0.3145(3) 0.0543(14) Uani 1 1 d . . .
H2A H 0.3224 0.9116 -0.3574 0.065 Uiso 1 1 calc R . .
C3 C 0.2998(5) 1.0378(4) -0.3162(3) 0.0646(17) Uani 1 1 d . . .
H3A H 0.3116 1.0709 -0.3591 0.078 Uiso 1 1 calc R . .
C4 C 0.2750(4) 1.0823(4) -0.2521(3) 0.0539(15) Uani 1 1 d . . .
H4A H 0.2707 1.1468 -0.2519 0.065 Uiso 1 1 calc R . .
C5 C 0.2567(4) 1.0352(3) -0.1892(2) 0.0373(9) Uani 1 1 d . . .
C6 C 0.2645(3) 0.9374(3) -0.1872(2) 0.0340(10) Uani 1 1 d . . .
C7 C 0.1275(3) 1.1131(4) -0.1192(2) 0.0426(11) Uani 1 1 d . . .
C8 C 0.0995(4) 1.1700(4) -0.0624(3) 0.0528(15) Uani 1 1 d . . .
H8A H 0.0334 1.1868 -0.0583 0.063 Uiso 1 1 calc R . .
C9 C 0.1632(5) 1.2019(4) -0.0131(3) 0.0562(15) Uani 1 1 d . . .
C10 C 0.2581(5) 1.1749(3) -0.0193(2) 0.0508(13) Uani 1 1 d . . .
H10A H 0.3032 1.1948 0.0158 0.061 Uiso 1 1 calc R . .
C11 C 0.2910(4) 1.1192(4) -0.0753(3) 0.0457(12) Uani 1 1 d . . .
C12 C 0.2243(3) 1.0907(3) -0.1264(2) 0.0352(12) Uani 1 1 d . . .
C13 C 0.0554(4) 1.0774(5) -0.1735(3) 0.0650(17) Uani 1 1 d . . .
H13A H 0.0889 1.0386 -0.2083 0.098 Uiso 1 1 calc R . .
H13B H 0.0251 1.1287 -0.1985 0.098 Uiso 1 1 calc R . .
H13C H 0.0056 1.0418 -0.1487 0.098 Uiso 1 1 calc R . .
C14 C 0.1310(7) 1.2685(5) 0.0449(3) 0.085(2) Uani 1 1 d . . .
H14A H 0.1861 1.2833 0.0759 0.127 Uiso 1 1 calc R . .
H14B H 0.0796 1.2407 0.0737 0.127 Uiso 1 1 calc R . .
H14C H 0.1066 1.3243 0.0224 0.127 Uiso 1 1 calc R . .
C15 C 0.3962(4) 1.0951(5) -0.0825(4) 0.0666(17) Uani 1 1 d . . .
H15A H 0.4053 1.0561 -0.1247 0.100 Uiso 1 1 calc R . .
H15B H 0.4176 1.0626 -0.0394 0.100 Uiso 1 1 calc R . .
H15C H 0.4344 1.1509 -0.0882 0.100 Uiso 1 1 calc R . .
C16 C 0.2269(4) 0.7368(4) -0.2811(3) 0.0453(13) Uani 1 1 d . . .
C17 C 0.2437(4) 0.6459(3) -0.2971(3) 0.0517(12) Uani 1 1 d . . .
H17A H 0.1931 0.6114 -0.3241 0.062 Uiso 1 1 calc R . .
C18 C 0.3355(4) 0.6073(4) -0.2900(3) 0.0477(13) Uani 1 1 d . . .
C19 C 0.4079(4) 0.6610(4) -0.2619(2) 0.0430(12) Uani 1 1 d . . .
H19A H 0.4754 0.6364 -0.2613 0.052 Uiso 1 1 calc R . .
C20 C 0.3942(4) 0.7527(3) -0.2454(2) 0.0395(12) Uani 1 1 d . . .
C21 C 0.3026(3) 0.7921(3) -0.2584(2) 0.0349(10) Uani 1 1 d . . .
C22 C 0.1266(4) 0.7775(5) -0.2912(4) 0.0697(18) Uani 1 1 d . . .
H22A H 0.1227 0.8067 -0.3384 0.105 Uiso 1 1 calc R . .
H22B H 0.1146 0.8228 -0.2536 0.105 Uiso 1 1 calc R . .
H22C H 0.0780 0.7291 -0.2881 0.105 Uiso 1 1 calc R . .
C23 C 0.3549(5) 0.5106(4) -0.3136(4) 0.076(2) Uani 1 1 d . . .
H23A H 0.3764 0.5105 -0.3638 0.114 Uiso 1 1 calc R . .
H23B H 0.2955 0.4747 -0.3092 0.114 Uiso 1 1 calc R . .
H23C H 0.4054 0.4840 -0.2832 0.114 Uiso 1 1 calc R . .
C24 C 0.4753(4) 0.8112(5) -0.2192(3) 0.0613(16) Uani 1 1 d . . .
H24A H 0.5062 0.8414 -0.2601 0.092 Uiso 1 1 calc R . .
H24B H 0.5230 0.7734 -0.1941 0.092 Uiso 1 1 calc R . .
H24C H 0.4498 0.8572 -0.1861 0.092 Uiso 1 1 calc R . .
C31 C 0.0162(12) 0.5190(11) -0.1510(7) 0.183(8) Uani 1 1 d . . .
H31A H -0.0350 0.4846 -0.1763 0.220 Uiso 1 1 calc R . .
H31B H 0.0402 0.5676 -0.1833 0.220 Uiso 1 1 calc R . .
C32 C -0.0254(5) 0.5622(10) -0.0783(8) 0.170(7) Uani 1 1 d . . .
H32A H -0.0881 0.5924 -0.0877 0.204 Uiso 1 1 calc R . .
H32B H -0.0359 0.5137 -0.0422 0.204 Uiso 1 1 calc R . .
C33 C 0.0192(6) 0.6585(8) 0.0165(6) 0.120(4) Uani 1 1 d . . .
H33A H 0.0150 0.6075 0.0510 0.145 Uiso 1 1 calc R . .
H33B H -0.0439 0.6903 0.0157 0.145 Uiso 1 1 calc R . .
C34 C 0.0971(10) 0.7231(7) 0.0391(5) 0.134(5) Uani 1 1 d . . .
H34A H 0.1080 0.7683 0.0006 0.161 Uiso 1 1 calc R . .
H34B H 0.0759 0.7563 0.0826 0.161 Uiso 1 1 calc R . .
C35 C 0.2557(11) 0.7352(6) 0.0800(5) 0.129(4) Uani 1 1 d . . .
H35A H 0.2335 0.7658 0.1244 0.155 Uiso 1 1 calc R . .
H35B H 0.2716 0.7826 0.0441 0.155 Uiso 1 1 calc R . .
C36 C 0.3454(14) 0.6780(10) 0.0959(7) 0.196(10) Uani 1 1 d . . .
H36A H 0.3951 0.7158 0.1198 0.235 Uiso 1 1 calc R . .
H36B H 0.3284 0.6270 0.1284 0.235 Uiso 1 1 calc R . .
C37 C 0.4572(10) 0.5812(11) 0.0494(9) 0.178(9) Uani 1 1 d . . .
H37A H 0.4343 0.5335 0.0829 0.214 Uiso 1 1 calc R . .
H37B H 0.5126 0.6130 0.0718 0.214 Uiso 1 1 calc R . .
C38 C 0.4873(8) 0.5395(11) -0.0196(11) 0.183(9) Uani 1 1 d . . .
H38A H 0.4984 0.5872 -0.0562 0.220 Uiso 1 1 calc R . .
H38B H 0.5480 0.5046 -0.0132 0.220 Uiso 1 1 calc R . .
C39 C 0.4442(8) 0.4342(8) -0.1007(8) 0.161(6) Uani 1 1 d . . .
H39A H 0.5055 0.4017 -0.0909 0.194 Uiso 1 1 calc R . .
H39B H 0.4543 0.4754 -0.1421 0.194 Uiso 1 1 calc R . .
C40 C 0.3672(9) 0.3696(7) -0.1161(7) 0.145(5) Uani 1 1 d . . .
H40A H 0.3460 0.3399 -0.0710 0.174 Uiso 1 1 calc R . .
H40B H 0.3913 0.3219 -0.1490 0.174 Uiso 1 1 calc R . .
C41 C 0.2106(12) 0.3592(6) -0.1683(6) 0.151(7) Uani 1 1 d . . .
H41A H 0.1922 0.3199 -0.1274 0.181 Uiso 1 1 calc R . .
H41B H 0.2311 0.3195 -0.2085 0.181 Uiso 1 1 calc R . .
C42 C 0.1226(11) 0.4180(9) -0.1918(5) 0.142(5) Uani 1 1 d . . .
H42B H 0.1423 0.4623 -0.2290 0.171 Uiso 1 1 calc R . .
H42A H 0.0710 0.3787 -0.2118 0.171 Uiso 1 1 calc R . .

loop_
_atom_site_aniso_label
_atom_site_aniso_U_11
_atom_site_aniso_U_22
_atom_site_aniso_U_33
_atom_site_aniso_U_23
_atom_site_aniso_U_13
_atom_site_aniso_U_12
Cs1 0.05086(16) 0.02981(18) 0.04840(16) -0.00027(12) 0.00754(16) -0.00217(19)
P1 0.0552(6) 0.0259(6) 0.0399(5) 0.0052(5) 0.0156(6) 0.0001(7)
O31 0.220(8) 0.122(6) 0.061(3) 0.016(4) -0.025(4) -0.081(6)
O32 0.060(3) 0.140(5) 0.136(5) 0.081(5) 0.015(3) 0.006(3)
O33 0.154(5) 0.062(4) 0.055(3) 0.008(2) 0.025(3) -0.018(4)
O34 0.126(4) 0.099(5) 0.131(5) 0.071(4) -0.074(4) -0.061(4)
O35 0.065(3) 0.097(5) 0.234(8) 0.071(5) 0.035(4) 0.021(3)
O36 0.204(9) 0.054(4) 0.116(5) -0.006(3) 0.077(5) -0.017(4)
C1 0.050(2) 0.024(3) 0.044(2) -0.005(2) 0.0113(19) -0.0007(19)
C2 0.083(4) 0.037(3) 0.043(3) -0.003(2) 0.024(3) 0.008(3)
C3 0.121(5) 0.031(4) 0.041(3) 0.007(2) 0.030(3) -0.005(3)
C4 0.081(4) 0.024(3) 0.057(3) 0.004(2) 0.026(3) 0.005(2)
C5 0.050(2) 0.026(2) 0.0360(19) 0.0018(17) 0.012(2) 0.001(2)
C6 0.036(2) 0.028(2) 0.038(2) -0.0003(18) 0.0043(19) -0.007(2)
C7 0.058(3) 0.029(3) 0.041(2) 0.005(2) 0.0027(19) 0.005(2)
C8 0.063(3) 0.046(4) 0.049(3) 0.016(3) 0.018(3) 0.023(3)
C9 0.102(5) 0.035(3) 0.032(3) 0.004(2) 0.008(3) 0.019(3)
C10 0.088(4) 0.029(3) 0.036(2) 0.0049(19) -0.007(3) -0.011(3)
C11 0.059(3) 0.030(3) 0.048(3) 0.011(2) 0.004(2) -0.003(2)
C12 0.052(3) 0.023(3) 0.031(2) 0.0053(18) 0.0020(17) -0.0010(18)
C13 0.056(3) 0.084(5) 0.055(3) 0.009(3) -0.009(3) -0.002(3)
C14 0.159(7) 0.048(4) 0.047(3) -0.008(3) 0.029(4) 0.021(4)
C15 0.059(3) 0.061(5) 0.079(4) 0.010(3) -0.005(3) -0.010(3)
C16 0.051(3) 0.027(3) 0.058(3) -0.007(2) 0.006(2) 0.002(2)
C17 0.060(3) 0.033(3) 0.063(3) -0.009(2) 0.006(3) -0.006(3)
C18 0.070(3) 0.028(3) 0.045(3) 0.002(2) 0.014(2) 0.008(2)
C19 0.053(3) 0.041(3) 0.035(2) 0.007(2) 0.014(2) 0.014(2)
C20 0.048(3) 0.042(3) 0.029(2) 0.003(2) 0.0080(19) -0.001(2)
C21 0.042(2) 0.028(3) 0.034(2) 0.000(2) 0.0064(19) 0.003(2)
C22 0.053(3) 0.049(4) 0.107(5) -0.018(4) -0.016(3) 0.006(3)
C23 0.102(5) 0.030(4) 0.096(5) 0.003(3) 0.029(4) 0.014(3)
C24 0.054(3) 0.074(5) 0.056(3) -0.014(3) 0.001(2) -0.009(3)
C31 0.236(16) 0.182(14) 0.132(10) 0.065(11) -0.145(12) -0.067(12)
C32 0.048(4) 0.213(14) 0.251(15) 0.151(13) -0.039(6) -0.040(6)
C33 0.092(6) 0.111(8) 0.158(9) 0.066(7) 0.078(6) 0.041(5)
C34 0.213(13) 0.080(7) 0.109(7) 0.044(6) 0.101(8) 0.075(9)
C35 0.248(14) 0.079(6) 0.062(4) -0.021(4) -0.007(7) -0.045(10)
C36 0.34(2) 0.149(13) 0.098(8) 0.075(8) -0.125(11) -0.161(15)
C37 0.136(11) 0.143(14) 0.256(17) 0.138(14) -0.125(12) -0.085(10)
C38 0.059(6) 0.152(14) 0.34(2) 0.124(17) -0.065(10) -0.022(7)
C39 0.135(9) 0.093(8) 0.255(15) 0.072(9) 0.124(11) 0.033(7)
C40 0.176(11) 0.064(7) 0.195(11) 0.046(8) 0.108(9) 0.043(7)
C41 0.29(2) 0.038(6) 0.121(8) -0.034(5) 0.072(10) -0.060(8)
C42 0.233(14) 0.116(10) 0.077(6) -0.014(6) -0.007(7) -0.116(10)

loop_
_atom_type_symbol
_atom_type_description
_atom_type_scat_dispersion_real
_atom_type_scat_dispersion_imag
_atom_type_scat_source
C C 0.0033 0.0016 'International Tables Vol C Tables 4.2.6.8 and 6.1.1.4'
H H 0.0000 0.0000 'International Tables Vol C Tables 4.2.6.8 and 6.1.1.4'
O O 0.0106 0.0060 'International Tables Vol C Tables 4.2.6.8 and 6.1.1.4'
P P 0.1023 0.0942 'International Tables Vol C Tables 4.2.6.8 and 6.1.1.4'
Cs Cs -0.3680 2.1192 'International Tables Vol C Tables 4.2.6.8 and 6.1.1.4'

loop_
_geom_angle_atom_site_label_1
_geom_angle_atom_site_label_2
_geom_angle_atom_site_label_3
_geom_angle
_geom_angle_site_symmetry_1
_geom_angle_site_symmetry_3
_geom_angle_publ_flag
O32 Cs1 O34 106.6(2) . . ?
O32 Cs1 O33 54.93(18) . . ?
O34 Cs1 O33 52.7(2) . . ?
O32 Cs1 O36 103.5(2) . . ?
O34 Cs1 O36 104.4(2) . . ?
O33 Cs1 O36 122.82(14) . . ?
O32 Cs1 O35 124.07(15) . . ?
O34 Cs1 O35 52.5(2) . . ?
O33 Cs1 O35 93.1(2) . . ?
O36 Cs1 O35 53.0(2) . . ?
O32 Cs1 O31 53.5(2) . . ?
O34 Cs1 O31 126.89(14) . . ?
O33 Cs1 O31 97.11(16) . . ?
O36 Cs1 O31 51.8(2) . . ?
O35 Cs1 O31 95.1(2) . . ?
O32 Cs1 P1 87.08(13) . . ?
O34 Cs1 P1 86.96(12) . . ?
O33 Cs1 P1 75.91(10) . . ?
O36 Cs1 P1 161.27(10) . . ?
O35 Cs1 P1 132.52(14) . . ?
O31 Cs1 P1 131.69(18) . . ?
O32 Cs1 C17 105.23(15) . . ?
O34 Cs1 C17 145.69(15) . . ?
O33 Cs1 C17 150.63(15) . . ?
O36 Cs1 C17 80.18(15) . . ?
O35 Cs1 C17 116.23(19) . . ?
O31 Cs1 C17 83.06(12) . . ?
P1 Cs1 C17 82.13(8) . . ?
O32 Cs1 C18 125.47(15) . . ?
O34 Cs1 C18 127.83(17) . . ?
O33 Cs1 C18 168.05(13) . . ?
O36 Cs1 C18 69.14(13) . . ?
O35 Cs1 C18 95.17(17) . . ?
O31 Cs1 C18 90.79(14) . . ?
P1 Cs1 C18 92.13(8) . . ?
C17 Cs1 C18 21.96(12) . . ?
O32 Cs1 C19 142.11(13) . . ?
O34 Cs1 C19 108.52(15) . . ?
O33 Cs1 C19 150.57(14) . . ?
O36 Cs1 C19 81.23(13) . . ?
O35 Cs1 C19 89.17(15) . . ?
O31 Cs1 C19 111.93(15) . . ?
P1 Cs1 C19 81.02(8) . . ?
C17 Cs1 C19 37.68(13) . . ?
C18 Cs1 C19 21.51(12) . . ?
O32 Cs1 C31 40.4(3) . . ?
O34 Cs1 C31 137.6(2) . . ?
O33 Cs1 C31 93.1(3) . . ?
O36 Cs1 C31 71.1(3) . . ?
O35 Cs1 C31 116.2(3) . . ?
O31 Cs1 C31 21.2(3) . . ?
P1 Cs1 C31 110.5(3) . . ?
C17 Cs1 C31 76.4(2) . . ?
C18 Cs1 C31 91.0(3) . . ?
C19 Cs1 C31 112.1(2) . . ?
O32 Cs1 C34 39.4(3) . . ?
O34 Cs1 C34 72.4(3) . . ?
O33 Cs1 C34 21.0(2) . . ?
O36 Cs1 C34 131.0(2) . . ?
O35 Cs1 C34 113.5(2) . . ?
O31 Cs1 C34 90.1(3) . . ?
P1 Cs1 C34 66.30(16) . . ?
C17 Cs1 C34 130.2(2) . . ?
C18 Cs1 C34 151.11(18) . . ?
C19 Cs1 C34 147.30(17) . . ?
C31 Cs1 C34 79.8(4) . . ?
C6 P1 Cs1 126.37(15) . . ?
C31 O31 C42 108.9(10) . . ?
C31 O31 Cs1 97.2(7) . . ?
C42 O31 Cs1 104.2(5) . . ?
C32 O32 C33 114.2(9) . . ?
C32 O32 Cs1 121.3(7) . . ?
C33 O32 Cs1 118.7(5) . . ?
C34 O33 C35 114.1(9) . . ?
C34 O33 Cs1 102.4(5) . . ?
C35 O33 Cs1 104.6(5) . . ?
C36 O34 C37 109.2(11) . . ?
C36 O34 Cs1 123.5(8) . . ?
C37 O34 Cs1 119.6(9) . . ?
C38 O35 C39 109.4(10) . . ?
C38 O35 Cs1 103.5(6) . . ?
C39 O35 Cs1 103.8(7) . . ?
C41 O36 C40 114.4(9) . . ?
C41 O36 Cs1 122.1(7) . . ?
C40 O36 Cs1 116.8(7) . . ?
C2 C1 C6 121.7(5) . . ?
C2 C1 C21 115.9(4) . . ?
C6 C1 C21 122.5(4) . . ?
C1 C2 C3 121.9(5) . . ?
C2 C3 C4 117.5(5) . . ?
C5 C4 C3 122.2(5) . . ?
C4 C5 C6 120.4(4) . . ?
C4 C5 C12 116.4(4) . . ?
C6 C5 C12 123.1(4) . . ?
C1 C6 C5 116.3(4) . . ?
C1 C6 P1 118.3(3) . . ?
C5 C6 P1 125.3(3) . . ?
C12 C7 C8 118.7(5) . . ?
C12 C7 C13 119.3(5) . . ?
C8 C7 C13 122.0(5) . . ?
C9 C8 C7 122.6(5) . . ?
C8 C9 C10 117.6(5) . . ?
C8 C9 C14 120.9(6) . . ?
C10 C9 C14 121.5(6) . . ?
C9 C10 C11 122.7(5) . . ?
C12 C11 C10 118.1(5) . . ?
C12 C11 C15 120.6(5) . . ?
C10 C11 C15 121.2(5) . . ?
C7 C12 C11 120.2(4) . . ?
C7 C12 C5 119.7(4) . . ?
C11 C12 C5 120.2(4) . . ?
C17 C16 C21 120.0(5) . . ?
C17 C16 C22 120.3(5) . . ?
C21 C16 C22 119.6(5) . . ?
C17 C16 Cs1 74.9(3) . . ?
C21 C16 Cs1 85.4(3) . . ?
C22 C16 Cs1 112.0(4) . . ?
C16 C17 C18 121.5(5) . . ?
C16 C17 Cs1 83.5(3) . . ?
C18 C17 Cs1 80.4(3) . . ?
C19 C18 C17 117.7(5) . . ?
C19 C18 C23 121.3(5) . . ?
C17 C18 C23 121.0(5) . . ?
C19 C18 Cs1 80.2(3) . . ?
C17 C18 Cs1 77.6(3) . . ?
C23 C18 Cs1 112.7(4) . . ?
C18 C19 C20 122.5(5) . . ?
C18 C19 Cs1 78.3(3) . . ?
C20 C19 Cs1 84.0(3) . . ?
C19 C20 C21 118.6(5) . . ?
C19 C20 C24 121.7(5) . . ?
C21 C20 C24 119.5(5) . . ?
C19 C20 Cs1 74.7(3) . . ?
C21 C20 Cs1 82.4(3) . . ?
C24 C20 Cs1 116.3(3) . . ?
C16 C21 C20 119.2(4) . . ?
C16 C21 C1 121.4(4) . . ?
C20 C21 C1 119.3(4) . . ?
C16 C21 Cs1 73.8(3) . . ?
C20 C21 Cs1 76.5(3) . . ?
C1 C21 Cs1 124.2(3) . . ?
O31 C31 C32 106.5(8) . . ?
O31 C31 Cs1 61.6(6) . . ?
C32 C31 Cs1 87.1(5) . . ?
O32 C32 C31 108.5(8) . . ?
O32 C33 C34 109.2(6) . . ?
O33 C34 C33 111.6(8) . . ?
O33 C34 Cs1 56.5(3) . . ?
C33 C34 Cs1 87.9(5) . . ?
O33 C35 C36 109.5(8) . . ?
O33 C35 Cs1 54.4(4) . . ?
C36 C35 Cs1 86.5(7) . . ?
O34 C36 C35 108.3(8) . . ?
O34 C37 C38 108.1(11) . . ?
O35 C38 C37 106.9(13) . . ?
O35 C38 Cs1 56.2(5) . . ?
C37 C38 Cs1 88.9(8) . . ?
O35 C39 C40 106.6(8) . . ?
O35 C39 Cs1 55.4(5) . . ?
C40 C39 Cs1 87.9(6) . . ?
C39 C40 O36 109.9(8) . . ?
O36 C41 C42 109.5(8) . . ?
O31 C42 C41 107.3(9) . . ?
O31 C42 Cs1 55.6(4) . . ?
C41 C42 Cs1 86.7(5) . . ?

loop_
_geom_bond_atom_site_label_1
_geom_bond_atom_site_label_2
_geom_bond_distance
_geom_bond_site_symmetry_2
_geom_bond_publ_flag
Cs1 O32 3.081(5) . ?
Cs1 O34 3.108(6) . ?
Cs1 O33 3.177(5) . ?
Cs1 O36 3.178(6) . ?
Cs1 O35 3.233(6) . ?
Cs1 O31 3.300(7) . ?
Cs1 P1 3.6084(13) . ?
Cs1 C17 3.645(5) . ?
Cs1 C18 3.679(5) . ?
Cs1 C19 3.703(4) . ?
Cs1 C31 3.721(12) . ?
Cs1 C34 3.718(8) . ?
P1 C6 1.806(4) . ?
O31 C31 1.357(17) . ?
O31 C42 1.377(14) . ?
O32 C32 1.380(14) . ?
O32 C33 1.412(12) . ?
O33 C34 1.367(12) . ?
O33 C35 1.405(11) . ?
O34 C36 1.322(19) . ?
O34 C37 1.464(16) . ?
O35 C38 1.348(15) . ?
O35 C39 1.399(14) . ?
O36 C41 1.394(14) . ?
O36 C40 1.435(13) . ?
C1 C2 1.383(7) . ?
C1 C6 1.415(6) . ?
C1 C21 1.514(7) . ?
C2 C3 1.392(8) . ?
C3 C4 1.404(7) . ?
C4 C5 1.383(6) . ?
C5 C6 1.442(6) . ?
C5 C12 1.494(6) . ?
C7 C12 1.385(6) . ?
C7 C8 1.403(7) . ?
C7 C13 1.512(7) . ?
C8 C9 1.355(8) . ?
C9 C10 1.376(8) . ?
C9 C14 1.524(8) . ?
C10 C11 1.401(7) . ?
C11 C12 1.390(7) . ?
C11 C15 1.503(8) . ?
C16 C17 1.388(7) . ?
C16 C21 1.390(7) . ?
C16 C22 1.521(8) . ?
C17 C18 1.395(8) . ?
C18 C19 1.378(7) . ?
C18 C23 1.512(8) . ?
C19 C20 1.395(7) . ?
C20 C21 1.413(7) . ?
C20 C24 1.495(8) . ?
C31 C32 1.602(19) . ?
C33 C34 1.496(16) . ?
C35 C36 1.53(2) . ?
C37 C38 1.48(2) . ?
C39 C40 1.455(17) . ?
C41 C42 1.555(17) . ?
